data_7220185
loop_
_publ_author_name
'Kalalbandi, Veerendra Kumar A.'
'Seetharamappa, J.'
'Katrahalli, Umesha'

_publ_section_title
;
 Synthesis, crystal studies and in vivo anti-hyperlipidemic activities of
 indole derivatives containing fluvastatin nucleus
;
_journal_issue 48
_journal_name_full 'RSC Adv.'
_journal_page_first 38748
_journal_paper_doi 10.1039/C5RA02908B
_journal_volume 5
_journal_year 2015
_chemical_formula_moiety 'C28 H23 Cl F N O'
_chemical_formula_sum 'C28 H23 Cl F N O'
_chemical_formula_weight 443.92
_space_group_IT_number 2
_symmetry_cell_setting triclinic
_symmetry_space_group_name_Hall '-P 1'
_symmetry_space_group_name_H-M 'P -1'
_atom_sites_solution_hydrogens geom
_atom_sites_solution_primary direct
_atom_sites_solution_secondary difmap
_audit_creation_method SHELXL-97
_audit_update_record
;
2015-02-07 deposited with the CCDC.
2015-04-23 downloaded from the CCDC.
;
_cell_angle_alpha 88.967(3)
_cell_angle_beta 76.327(2)
_cell_angle_gamma 78.699(2)
_cell_formula_units_Z 2
_cell_length_a 8.5512(5)
_cell_length_b 11.0250(7)
_cell_length_c 12.6098(5)
_cell_measurement_temperature 296(2)
_cell_volume 1132.23(11)
_computing_structure_refinement 'SHELXL-97 (Sheldrick, 2008)'
_computing_structure_solution 'SHELXS-97 (Sheldrick, 2008)'
_diffrn_ambient_temperature 296(2)
_diffrn_measured_fraction_theta_full 0.988
_diffrn_measured_fraction_theta_max 0.988
_diffrn_radiation_monochromator graphite
_diffrn_radiation_source 'fine-focus sealed tube'
_diffrn_radiation_type MoK\a
_diffrn_radiation_wavelength 0.71073
_diffrn_reflns_av_R_equivalents 0.0299
_diffrn_reflns_av_sigmaI/netI 0.0306
_diffrn_reflns_limit_h_max 11
_diffrn_reflns_limit_h_min -11
_diffrn_reflns_limit_k_max 14
_diffrn_reflns_limit_k_min -14
_diffrn_reflns_limit_l_max 16
_diffrn_reflns_limit_l_min -16
_diffrn_reflns_number 20370
_diffrn_reflns_theta_full 28.34
_diffrn_reflns_theta_max 28.34
_diffrn_reflns_theta_min 1.66
_exptl_absorpt_coefficient_mu 0.197
_exptl_absorpt_correction_T_max 0.9017
_exptl_absorpt_correction_T_min 0.8777
_exptl_absorpt_correction_type multi-scan
_exptl_crystal_colour orange
_exptl_crystal_density_diffrn 1.302
_exptl_crystal_density_method 'not measured'
_exptl_crystal_description block
_exptl_crystal_F_000 464
_exptl_crystal_size_max 0.35
_exptl_crystal_size_mid 0.30
_exptl_crystal_size_min 0.25
_refine_diff_density_max 0.327
_refine_diff_density_min -0.401
_refine_diff_density_rms 0.036
_refine_ls_extinction_method none
_refine_ls_goodness_of_fit_ref 1.032
_refine_ls_hydrogen_treatment mixed
_refine_ls_matrix_type full
_refine_ls_number_parameters 291
_refine_ls_number_reflns 5594
_refine_ls_number_restraints 0
_refine_ls_restrained_S_all 1.032
_refine_ls_R_factor_all 0.0698
_refine_ls_R_factor_gt 0.0476
_refine_ls_shift/su_max 0.015
_refine_ls_shift/su_mean 0.003
_refine_ls_structure_factor_coef Fsqd
_refine_ls_weighting_details 'calc w=1/[\s^2^(Fo^2^)+(0.0670P)^2^+0.1871P] where P=(Fo^2^+2Fc^2^)/3'
_refine_ls_weighting_scheme calc
_refine_ls_wR_factor_gt 0.1248
_refine_ls_wR_factor_ref 0.1387
_reflns_number_gt 3986
_reflns_number_total 5594
_reflns_threshold_expression >2sigma(I)
_cod_data_source_file c5ra02908b2.cif
_cod_data_source_block chem_veerendra_i2_55_0ma
_cod_original_sg_symbol_H-M P-1
_cod_database_code 7220185
_publcif_datablock.id {3136eb96-ff05-40a7-8ef8-242e4515441e}

loop_
_symmetry_equiv_pos_as_xyz
'x, y, z'
'-x, -y, -z'

loop_
_atom_site_label
_atom_site_type_symbol
_atom_site_fract_x
_atom_site_fract_y
_atom_site_fract_z
_atom_site_U_iso_or_equiv
_atom_site_adp_type
_atom_site_occupancy
_atom_site_symmetry_multiplicity
_atom_site_calc_flag
_atom_site_refinement_flags
Cl1 Cl 0.34370(7) 0.76459(4) 1.00725(5) 0.07334(19) Uani 1 1 d .
F1 F 0.65641(14) -0.52070(11) 0.64468(10) 0.0745(4) Uani 1 1 d .
O1 O 0.2295(2) 0.18499(13) 1.07000(12) 0.0760(4) Uani 1 1 d .
N1 N -0.15320(15) -0.04248(12) 0.67233(11) 0.0427(3) Uani 1 1 d .
C1 C 0.2919(2) 0.61962(16) 1.00794(15) 0.0516(4) Uani 1 1 d .
C2 C 0.2555(2) 0.57871(17) 0.91700(15) 0.0584(5) Uani 1 1 d .
H2 H 0.2558 0.6284 0.8566 0.070 Uiso 1 1 calc R
C3 C 0.2181(2) 0.46242(17) 0.91591(14) 0.0551(4) Uani 1 1 d .
H3 H 0.1924 0.4344 0.8542 0.066 Uiso 1 1 calc R
C4 C 0.21827(19) 0.38690(15) 1.00442(13) 0.0450(4) Uani 1 1 d .
C5 C 0.1894(2) 0.25752(16) 1.00282(14) 0.0490(4) Uani 1 1 d .
C6 C 0.1154(2) 0.21962(15) 0.91827(14) 0.0466(4) Uani 1 1 d .
H6 H 0.0698 0.2803 0.8762 0.056 Uiso 1 1 calc R
C7 C 0.11044(18) 0.10152(15) 0.89889(13) 0.0435(4) Uani 1 1 d .
H7 H 0.1550 0.0414 0.9419 0.052 Uiso 1 1 calc R
C8 C 0.04092(19) 0.06226(15) 0.81614(13) 0.0434(4) Uani 1 1 d .
H8 H -0.0130 0.1229 0.7779 0.052 Uiso 1 1 calc R
C9 C 0.04830(18) -0.05631(14) 0.79007(13) 0.0418(3) Uani 1 1 d .
H9 H 0.0981 -0.1155 0.8316 0.050 Uiso 1 1 calc R
C10 C -0.01301(18) -0.10220(14) 0.70423(13) 0.0401(3) Uani 1 1 d .
C11 C 0.06055(18) -0.20637(14) 0.63792(13) 0.0404(3) Uani 1 1 d .
C12 C 0.21764(19) -0.28880(14) 0.63962(12) 0.0402(3) Uani 1 1 d .
C13 C 0.2355(2) -0.41698(15) 0.62992(14) 0.0475(4) Uani 1 1 d .
H13 H 0.1467 -0.4504 0.6225 0.057 Uiso 1 1 calc R
C14 C 0.3828(2) -0.49504(15) 0.63112(14) 0.0524(4) Uani 1 1 d .
H14 H 0.3940 -0.5803 0.6243 0.063 Uiso 1 1 calc R
C15 C 0.5115(2) -0.44440(16) 0.64254(14) 0.0508(4) Uani 1 1 d .
C16 C 0.2894(3) 0.54899(18) 1.09834(17) 0.0643(5) Uani 1 1 d .
H16 H 0.3112 0.5791 1.1606 0.077 Uiso 1 1 calc R
C17 C 0.2539(3) 0.43209(18) 1.09593(16) 0.0607(5) Uani 1 1 d .
H17 H 0.2539 0.3830 1.1567 0.073 Uiso 1 1 calc R
C18 C -0.03751(19) -0.21170(14) 0.56137(13) 0.0415(3) Uani 1 1 d .
C19 C -0.16768(19) -0.10816(14) 0.58374(13) 0.0429(4) Uani 1 1 d .
C20 C -0.2807(2) -0.08326(17) 0.51870(15) 0.0527(4) Uani 1 1 d .
H20 H -0.3658 -0.0144 0.5331 0.063 Uiso 1 1 calc R
C21 C -0.2626(2) -0.16345(18) 0.43279(15) 0.0579(5) Uani 1 1 d .
H21 H -0.3366 -0.1481 0.3884 0.069 Uiso 1 1 calc R
C22 C -0.1361(2) -0.26734(18) 0.41027(15) 0.0553(4) Uani 1 1 d .
H22 H -0.1278 -0.3204 0.3518 0.066 Uiso 1 1 calc R
C23 C -0.0238(2) -0.29201(16) 0.47347(14) 0.0489(4) Uani 1 1 d .
H23 H 0.0604 -0.3614 0.4581 0.059 Uiso 1 1 calc R
C24 C -0.28934(18) 0.04552(14) 0.74266(14) 0.0457(4) Uani 1 1 d .
H24 H -0.2534 0.0608 0.8086 0.055 Uiso 1 1 calc R
C25 C -0.4422(2) -0.00878(17) 0.77949(16) 0.0570(5) Uani 1 1 d .
H25A H -0.4906 -0.0142 0.7188 0.086 Uiso 1 1 calc R
H25B H -0.5194 0.0434 0.8363 0.086 Uiso 1 1 calc R
H25C H -0.4135 -0.0899 0.8068 0.086 Uiso 1 1 calc R
C26 C -0.3222(2) 0.16967(16) 0.68936(19) 0.0642(5) Uani 1 1 d .
H26A H -0.2246 0.2040 0.6742 0.096 Uiso 1 1 calc R
H26B H -0.4094 0.2250 0.7378 0.096 Uiso 1 1 calc R
H26C H -0.3533 0.1584 0.6224 0.096 Uiso 1 1 calc R
C27 C 0.35363(19) -0.24235(15) 0.64861(14) 0.0464(4) Uani 1 1 d .
H27 H 0.3451 -0.1571 0.6533 0.056 Uiso 1 1 calc R
C28 C 0.5016(2) -0.31916(17) 0.65077(15) 0.0515(4) Uani 1 1 d .
H28 H 0.5915 -0.2869 0.6576 0.062 Uiso 1 1 calc R

loop_
_atom_site_aniso_label
_atom_site_aniso_U_11
_atom_site_aniso_U_22
_atom_site_aniso_U_33
_atom_site_aniso_U_23
_atom_site_aniso_U_13
_atom_site_aniso_U_12
Cl1 0.0766(4) 0.0516(3) 0.0943(4) -0.0150(2) -0.0198(3) -0.0176(2)
F1 0.0604(7) 0.0730(7) 0.0775(8) -0.0005(6) -0.0223(6) 0.0246(6)
O1 0.1057(12) 0.0716(9) 0.0758(10) 0.0262(8) -0.0527(9) -0.0412(8)
N1 0.0358(7) 0.0429(7) 0.0504(8) -0.0015(6) -0.0159(6) -0.0028(5)
C1 0.0481(9) 0.0464(9) 0.0589(11) -0.0107(8) -0.0103(8) -0.0081(7)
C2 0.0749(13) 0.0541(10) 0.0478(10) -0.0002(8) -0.0118(9) -0.0194(9)
C3 0.0710(12) 0.0584(10) 0.0418(9) -0.0015(8) -0.0166(8) -0.0224(9)
C4 0.0435(9) 0.0506(9) 0.0432(9) -0.0034(7) -0.0127(7) -0.0116(7)
C5 0.0486(9) 0.0553(10) 0.0476(9) 0.0041(8) -0.0159(7) -0.0159(8)
C6 0.0435(9) 0.0483(9) 0.0522(10) 0.0021(7) -0.0177(7) -0.0115(7)
C7 0.0365(8) 0.0470(9) 0.0487(9) 0.0013(7) -0.0128(7) -0.0089(7)
C8 0.0391(8) 0.0439(8) 0.0498(9) 0.0023(7) -0.0152(7) -0.0086(6)
C9 0.0359(8) 0.0442(8) 0.0459(9) 0.0014(7) -0.0130(6) -0.0051(6)
C10 0.0362(8) 0.0398(8) 0.0457(9) 0.0019(6) -0.0131(6) -0.0070(6)
C11 0.0386(8) 0.0382(7) 0.0458(9) 0.0021(6) -0.0133(6) -0.0069(6)
C12 0.0414(8) 0.0406(8) 0.0381(8) 0.0007(6) -0.0118(6) -0.0040(6)
C13 0.0530(10) 0.0421(8) 0.0486(9) -0.0029(7) -0.0169(7) -0.0060(7)
C14 0.0667(11) 0.0389(8) 0.0478(10) -0.0037(7) -0.0180(8) 0.0042(8)
C15 0.0473(9) 0.0543(10) 0.0426(9) 0.0014(7) -0.0118(7) 0.0111(8)
C16 0.0816(14) 0.0596(11) 0.0609(12) -0.0111(9) -0.0341(10) -0.0136(10)
C17 0.0768(13) 0.0626(11) 0.0516(11) 0.0042(9) -0.0300(9) -0.0172(10)
C18 0.0382(8) 0.0435(8) 0.0447(9) 0.0022(6) -0.0125(6) -0.0097(6)
C19 0.0382(8) 0.0456(8) 0.0469(9) 0.0035(7) -0.0135(7) -0.0093(7)
C20 0.0465(9) 0.0587(10) 0.0562(11) 0.0051(8) -0.0222(8) -0.0063(8)
C21 0.0557(11) 0.0720(12) 0.0550(11) 0.0084(9) -0.0294(8) -0.0152(9)
C22 0.0630(11) 0.0628(11) 0.0469(10) -0.0020(8) -0.0191(8) -0.0207(9)
C23 0.0476(9) 0.0492(9) 0.0518(10) -0.0018(7) -0.0144(7) -0.0107(7)
C24 0.0360(8) 0.0423(8) 0.0581(10) -0.0046(7) -0.0141(7) -0.0016(6)
C25 0.0424(9) 0.0613(11) 0.0659(12) 0.0026(9) -0.0105(8) -0.0096(8)
C26 0.0576(11) 0.0430(9) 0.0922(15) 0.0036(9) -0.0223(10) -0.0052(8)
C27 0.0414(8) 0.0417(8) 0.0560(10) 0.0036(7) -0.0138(7) -0.0056(7)
C28 0.0394(9) 0.0588(10) 0.0555(10) 0.0051(8) -0.0134(7) -0.0054(7)

loop_
_atom_type_symbol
_atom_type_description
_atom_type_scat_dispersion_real
_atom_type_scat_dispersion_imag
_atom_type_scat_source
C C 0.0033 0.0016 'International Tables Vol C Tables 4.2.6.8 and 6.1.1.4'
H H 0.0000 0.0000 'International Tables Vol C Tables 4.2.6.8 and 6.1.1.4'
N N 0.0061 0.0033 'International Tables Vol C Tables 4.2.6.8 and 6.1.1.4'
O O 0.0106 0.0060 'International Tables Vol C Tables 4.2.6.8 and 6.1.1.4'
F F 0.0171 0.0103 'International Tables Vol C Tables 4.2.6.8 and 6.1.1.4'
Cl Cl 0.1484 0.1585 'International Tables Vol C Tables 4.2.6.8 and 6.1.1.4'

loop_
_geom_angle_atom_site_label_1
_geom_angle_atom_site_label_2
_geom_angle_atom_site_label_3
_geom_angle
C19 N1 C10 107.98(12)
C19 N1 C24 124.44(13)
C10 N1 C24 124.38(13)
C2 C1 C16 121.40(17)
C2 C1 Cl1 118.68(15)
C16 C1 Cl1 119.92(14)
C1 C2 C3 119.04(17)
C1 C2 H2 120.5
C3 C2 H2 120.5
C2 C3 C4 121.40(16)
C2 C3 H3 119.3
C4 C3 H3 119.3
C3 C4 C17 117.98(16)
C3 C4 C5 122.56(15)
C17 C4 C5 119.40(16)
O1 C5 C6 121.02(16)
O1 C5 C4 119.95(15)
C6 C5 C4 119.02(15)
C7 C6 C5 123.02(16)
C7 C6 H6 118.5
C5 C6 H6 118.5
C6 C7 C8 124.01(16)
C6 C7 H7 118.0
C8 C7 H7 118.0
C9 C8 C7 124.23(15)
C9 C8 H8 117.9
C7 C8 H8 117.9
C8 C9 C10 126.95(15)
C8 C9 H9 116.5
C10 C9 H9 116.5
C11 C10 N1 109.61(14)
C11 C10 C9 126.25(14)
N1 C10 C9 124.06(13)
C10 C11 C18 106.80(13)
C10 C11 C12 126.34(14)
C18 C11 C12 126.63(14)
C27 C12 C13 117.72(15)
C27 C12 C11 121.51(14)
C13 C12 C11 120.76(14)
C14 C13 C12 121.11(16)
C14 C13 H13 119.4
C12 C13 H13 119.4
C15 C14 C13 118.67(16)
C15 C14 H14 120.7
C13 C14 H14 120.7
F1 C15 C14 118.98(16)
F1 C15 C28 118.32(17)
C14 C15 C28 122.70(15)
C1 C16 C17 119.10(17)
C1 C16 H16 120.5
C17 C16 H16 120.5
C4 C17 C16 121.05(18)
C4 C17 H17 119.5
C16 C17 H17 119.5
C23 C18 C19 119.18(15)
C23 C18 C11 133.52(15)
C19 C18 C11 107.24(13)
N1 C19 C20 130.42(15)
N1 C19 C18 108.36(13)
C20 C19 C18 121.17(15)
C21 C20 C19 117.97(17)
C21 C20 H20 121.0
C19 C20 H20 121.0
C20 C21 C22 121.73(17)
C20 C21 H21 119.1
C22 C21 H21 119.1
C23 C22 C21 120.63(17)
C23 C22 H22 119.7
C21 C22 H22 119.7
C22 C23 C18 119.30(16)
C22 C23 H23 120.4
C18 C23 H23 120.3
N1 C24 C25 111.99(13)
N1 C24 C26 111.68(15)
C25 C24 C26 112.66(14)
N1 C24 H24 106.7
C25 C24 H24 106.7
C26 C24 H24 106.7
C24 C25 H25A 109.5
C24 C25 H25B 109.5
H25A C25 H25B 109.5
C24 C25 H25C 109.5
H25A C25 H25C 109.5
H25B C25 H25C 109.5
C24 C26 H26A 109.5
C24 C26 H26B 109.5
H26A C26 H26B 109.5
C24 C26 H26C 109.5
H26A C26 H26C 109.5
H26B C26 H26C 109.5
C28 C27 C12 121.91(16)
C28 C27 H27 119.0
C12 C27 H27 119.0
C15 C28 C27 117.87(17)
C15 C28 H28 121.1
C27 C28 H28 121.1

loop_
_geom_bond_atom_site_label_1
_geom_bond_atom_site_label_2
_geom_bond_distance
Cl1 C1 1.7394(18)
F1 C15 1.3605(18)
O1 C5 1.217(2)
N1 C19 1.385(2)
N1 C10 1.3934(19)
N1 C24 1.478(2)
C1 C2 1.363(3)
C1 C16 1.367(3)
C2 C3 1.382(2)
C2 H2 0.9300
C3 C4 1.380(2)
C3 H3 0.9300
C4 C17 1.385(2)
C4 C5 1.496(2)
C5 C6 1.466(2)
C6 C7 1.340(2)
C6 H6 0.9300
C7 C8 1.428(2)
C7 H7 0.9300
C8 C9 1.340(2)
C8 H8 0.9300
C9 C10 1.447(2)
C9 H9 0.9300
C10 C11 1.385(2)
C11 C18 1.429(2)
C11 C12 1.472(2)
C12 C27 1.388(2)
C12 C13 1.396(2)
C13 C14 1.383(2)
C13 H13 0.9300
C14 C15 1.364(3)
C14 H14 0.9300
C15 C28 1.371(2)
C16 C17 1.383(3)
C16 H16 0.9300
C17 H17 0.9300
C18 C23 1.400(2)
C18 C19 1.410(2)
C19 C20 1.395(2)
C20 C21 1.371(3)
C20 H20 0.9300
C21 C22 1.394(3)
C21 H21 0.9300
C22 C23 1.372(3)
C22 H22 0.9300
C23 H23 0.9300
C24 C25 1.514(2)
C24 C26 1.520(2)
C24 H24 0.9800
C25 H25A 0.9600
C25 H25B 0.9600
C25 H25C 0.9600
C26 H26A 0.9600
C26 H26B 0.9600
C26 H26C 0.9600
C27 C28 1.384(2)
C27 H27 0.9300
C28 H28 0.9300

loop_
_publcif_info_exptl_table_extra_item
sin_theta_over_lambda_max
